data_1566317
loop_
_publ_author_name
'Gerthoffer, Margaret C.'
'Xu, Bohan'
'Wu, Sikai'
'Cox, Jordan'
'Huss, Steven'
'Oburn, Shalisa M.'
'Lopez, Steven A.'
'Crespi, Vincent H.'
'Badding, John V.'
'Elacqua, Elizabeth'

_publ_section_title
;
 Mechanistic insights into the pressure-induced polymerization of
 aryl/perfluoroaryl co-crystals
;
_journal_issue 10
_journal_name_full 'Polymer Chemistry'
_journal_page_first 1359
_journal_page_last 1368
_journal_paper_doi 10.1039/D1PY01387D
_journal_volume 13
_journal_year 2022
_chemical_formula_moiety 'C6 H F5 O, C7 H6 O'
_chemical_formula_sum 'C13 H7 F5 O2'
_chemical_formula_weight 290.19
_chemical_name_common ArCHO:ArFOH
_chemical_name_systematic Benzaldehyde:Pentafluorophenol
_space_group_crystal_system triclinic
_space_group_IT_number 2
_space_group_name_Hall '-P 1'
_space_group_name_H-M_alt 'P -1'
_atom_sites_solution_hydrogens geom
_atom_sites_solution_primary direct
_atom_sites_solution_secondary difmap
_audit_creation_date 2021-07-21
_audit_creation_method
;
Olex2 1.2
(compiled 2018.05.29 svn.r3508 for OlexSys, GUI svn.r5506)
;
_audit_update_record
;
2021-07-21 deposited with the CCDC.	2022-02-02 downloaded from the CCDC.
;
_cell_angle_alpha 105.378(4)
_cell_angle_beta 99.982(5)
_cell_angle_gamma 94.446(4)
_cell_formula_units_Z 2
_cell_length_a 5.9872(15)
_cell_length_b 7.934(2)
_cell_length_c 13.242(3)
_cell_measurement_reflns_used 2293
_cell_measurement_temperature 183(2)
_cell_measurement_theta_max 28.268
_cell_measurement_theta_min 2.686
_cell_volume 592.3(3)
_computing_cell_refinement 'SAINT V6.36A (BRUKER, 2001)'
_computing_data_collection 'SMART V5.634 (Bruker Inc., 2001)'
_computing_data_reduction 'SAINT V6.36A (BRUKER, 2001)'
_computing_molecular_graphics 'Olex2 (Dolomanov et al., 2009)'
_computing_publication_material 'Olex2 (Dolomanov et al., 2009)'
_computing_structure_refinement 'XH (Sheldrick, 2008)'
_computing_structure_solution 'SHELXS-97 (Sheldrick, 1990)'
_diffrn_ambient_temperature 183.15
_diffrn_detector_area_resol_mean 8.34
_diffrn_measured_fraction_theta_full 0.958
_diffrn_measured_fraction_theta_max 0.918
_diffrn_measurement_device_type 'CCD area detector'
_diffrn_measurement_method 'phi and omega scans'
_diffrn_radiation_monochromator graphite
_diffrn_radiation_type MoK\a
_diffrn_radiation_wavelength 0.71073
_diffrn_reflns_av_R_equivalents 0.0145
_diffrn_reflns_av_unetI/netI 0.0245
_diffrn_reflns_limit_h_max 7
_diffrn_reflns_limit_h_min -7
_diffrn_reflns_limit_k_max 10
_diffrn_reflns_limit_k_min -10
_diffrn_reflns_limit_l_max 16
_diffrn_reflns_limit_l_min -17
_diffrn_reflns_number 4715
_diffrn_reflns_theta_full 27.50
_diffrn_reflns_theta_max 28.31
_diffrn_reflns_theta_min 1.63
_diffrn_source 'fine-focus sealed tube'
_diffrn_source_current 32.0
_diffrn_source_power 1.6
_diffrn_source_voltage 50.0
_exptl_absorpt_coefficient_mu 0.161
_exptl_absorpt_correction_T_max 0.9
_exptl_absorpt_correction_T_min 0.763967
_exptl_absorpt_correction_type multi-scan
_exptl_absorpt_process_details
;
SADABS V2.05 (BRUKER, 2001) was used for absorption correction.
R(int) was 0.0559 before and 0.0168 after correction.
The Ratio of minimum to maximum transmission is 0.7640.
The \l/2 correction factor is 0.0015.
;
_exptl_crystal_colour colorless
_exptl_crystal_density_diffrn 1.627
_exptl_crystal_description block
_exptl_crystal_F_000 292
_exptl_crystal_recrystallization_method 'solvent evaporation'
_exptl_crystal_size_max 0.21
_exptl_crystal_size_mid 0.13
_exptl_crystal_size_min 0.12
_refine_diff_density_max 0.264
_refine_diff_density_min -0.227
_refine_diff_density_rms 0.045
_refine_ls_extinction_method none
_refine_ls_goodness_of_fit_ref 1.090
_refine_ls_hydrogen_treatment mixed
_refine_ls_matrix_type full
_refine_ls_number_parameters 185
_refine_ls_number_reflns 2702
_refine_ls_number_restraints 0
_refine_ls_restrained_S_all 1.090
_refine_ls_R_factor_all 0.0497
_refine_ls_R_factor_gt 0.0411
_refine_ls_shift/su_max 0.000
_refine_ls_shift/su_mean 0.000
_refine_ls_structure_factor_coef Fsqd
_refine_ls_weighting_details 'calc w=1/[\s^2^(Fo^2^)+(0.0773P)^2^+0.0529P] where P=(Fo^2^+2Fc^2^)/3'
_refine_ls_weighting_scheme calc
_refine_ls_wR_factor_gt 0.1227
_refine_ls_wR_factor_ref 0.1360
_reflns_number_gt 2166
_reflns_number_total 2702
_reflns_threshold_expression >2sigma(I)
_cod_data_source_file d1py01387d2.cif
_cod_data_source_block eze3s
_cod_depositor_comments 'Adding full bibliography for 1566316--1566317.cif.'
_cod_database_code 1566317
_olex2_refinement_description
;
1. Fixed Uiso
 At 1.2 times of:
  All C(H) groups
2.a Aromatic/amide H refined with riding coordinates:
 C7(H7), C8(H8), C9(H9), C10(H10), C11(H11), C13(H13)
;
_olex2_submission_special_instructions 'No special instructions were received'

loop_
_space_group_symop_id
_space_group_symop_operation_xyz
1 'x, y, z'
2 '-x, -y, -z'

loop_
_atom_site_label
_atom_site_type_symbol
_atom_site_fract_x
_atom_site_fract_y
_atom_site_fract_z
_atom_site_U_iso_or_equiv
_atom_site_adp_type
_atom_site_occupancy
_atom_site_calc_flag
_atom_site_disorder_assembly
_atom_site_disorder_group
_atom_site_refinement_flags_posn
C1 C 0.4062(2) 0.35579(18) 0.65740(11) 0.0370(3) Uani 1 d . . .
C2 C 0.2799(2) 0.28641(18) 0.71850(11) 0.0350(3) Uani 1 d . . .
C3 C 0.3851(2) 0.30338(17) 0.82368(10) 0.0350(3) Uani 1 d . . .
C4 C 0.6063(2) 0.38335(18) 0.86456(10) 0.0381(3) Uani 1 d . . .
C5 C 0.7289(2) 0.45143(18) 0.80215(11) 0.0383(3) Uani 1 d . . .
C6 C 0.6282(2) 0.43685(18) 0.69799(11) 0.0377(3) Uani 1 d . . .
F1 F 0.30862(16) 0.34456(14) 0.55595(7) 0.0531(3) Uani 1 d . . .
F3 F 0.27118(15) 0.23656(12) 0.88581(7) 0.0473(3) Uani 1 d . . .
F4 F 0.70482(16) 0.39524(13) 0.96572(7) 0.0516(3) Uani 1 d . . .
F5 F 0.94347(15) 0.53166(12) 0.84253(8) 0.0509(3) Uani 1 d . . .
F6 F 0.74344(16) 0.50491(13) 0.63679(8) 0.0517(3) Uani 1 d . . .
O1 O 0.06443(17) 0.20301(14) 0.68331(9) 0.0438(3) Uani 1 d . . .
H1 H 0.008(4) 0.200(3) 0.621(2) 0.081(7) Uiso 1 d . . .
C7 C 0.3078(3) 0.7920(2) 0.76848(13) 0.0448(4) Uani 1 d . . .
H7 H 0.1629 0.7346 0.7629 0.054 Uiso 1 calc . . R
C8 C 0.4686(3) 0.8262(2) 0.86289(13) 0.0506(4) Uani 1 d . . .
H8 H 0.4322 0.7935 0.9211 0.061 Uiso 1 calc . . R
C9 C 0.6835(3) 0.9094(2) 0.86878(13) 0.0523(4) Uani 1 d . . .
H9 H 0.7927 0.9319 0.9315 0.063 Uiso 1 calc . . R
C10 C 0.7397(3) 0.9602(2) 0.78320(13) 0.0474(4) Uani 1 d . . .
H10 H 0.8853 1.0167 0.7888 0.057 Uiso 1 calc . . R
C11 C 0.5791(2) 0.92681(18) 0.68931(12) 0.0412(3) Uani 1 d . . .
H11 H 0.6159 0.9601 0.6313 0.049 Uiso 1 calc . . R
C12 C 0.3623(2) 0.84312(17) 0.68247(11) 0.0371(3) Uani 1 d . . .
C13 C 0.1848(3) 0.8091(2) 0.58522(13) 0.0470(4) Uani 1 d . . .
H13 H 0.0456 0.7471 0.5840 0.056 Uiso 1 calc . . R
O2 O 0.2036(2) 0.85439(16) 0.50705(9) 0.0533(3) Uani 1 d . . .

loop_
_atom_site_aniso_label
_atom_site_aniso_U_11
_atom_site_aniso_U_22
_atom_site_aniso_U_33
_atom_site_aniso_U_23
_atom_site_aniso_U_13
_atom_site_aniso_U_12
C1 0.0361(7) 0.0440(7) 0.0300(6) 0.0117(5) 0.0025(5) 0.0042(6)
C2 0.0296(7) 0.0396(7) 0.0333(7) 0.0083(5) 0.0028(5) 0.0045(5)
C3 0.0356(7) 0.0382(7) 0.0325(7) 0.0131(5) 0.0064(5) 0.0026(5)
C4 0.0380(7) 0.0406(7) 0.0313(7) 0.0083(5) -0.0011(5) 0.0035(6)
C5 0.0296(7) 0.0406(7) 0.0403(8) 0.0084(6) 0.0016(5) 0.0005(5)
C6 0.0368(7) 0.0411(7) 0.0374(7) 0.0136(6) 0.0102(6) 0.0037(6)
F1 0.0478(5) 0.0779(7) 0.0332(5) 0.0235(4) -0.0006(4) -0.0022(5)
F3 0.0458(5) 0.0587(5) 0.0378(5) 0.0195(4) 0.0064(4) -0.0064(4)
F4 0.0485(5) 0.0658(6) 0.0341(5) 0.0165(4) -0.0069(4) -0.0055(4)
F5 0.0339(5) 0.0589(5) 0.0525(5) 0.0143(4) -0.0023(4) -0.0089(4)
F6 0.0473(5) 0.0633(6) 0.0479(5) 0.0226(4) 0.0133(4) -0.0047(4)
O1 0.0326(6) 0.0585(6) 0.0372(6) 0.0153(5) 0.0006(4) -0.0045(4)
C7 0.0404(8) 0.0464(8) 0.0506(9) 0.0193(7) 0.0099(6) 0.0020(6)
C8 0.0614(11) 0.0541(9) 0.0419(8) 0.0208(7) 0.0126(7) 0.0109(8)
C9 0.0510(10) 0.0551(9) 0.0434(9) 0.0115(7) -0.0074(7) 0.0089(7)
C10 0.0346(8) 0.0490(8) 0.0543(9) 0.0143(7) 0.0006(6) -0.0002(6)
C11 0.0385(8) 0.0424(7) 0.0419(8) 0.0122(6) 0.0068(6) 0.0030(6)
C12 0.0343(7) 0.0372(7) 0.0371(7) 0.0099(5) 0.0021(5) 0.0033(5)
C13 0.0381(8) 0.0504(8) 0.0466(8) 0.0113(7) -0.0003(6) -0.0011(6)
O2 0.0496(7) 0.0664(7) 0.0390(6) 0.0170(5) -0.0038(5) 0.0002(5)

loop_
_atom_type_symbol
_atom_type_description
_atom_type_scat_dispersion_real
_atom_type_scat_dispersion_imag
_atom_type_scat_source
C C 0.0033 0.0016 'International Tables Vol C Tables 4.2.6.8 and 6.1.1.4'
H H 0.0000 0.0000 'International Tables Vol C Tables 4.2.6.8 and 6.1.1.4'
F F 0.0171 0.0103 'International Tables Vol C Tables 4.2.6.8 and 6.1.1.4'
O O 0.0106 0.0060 'International Tables Vol C Tables 4.2.6.8 and 6.1.1.4'

loop_
_geom_angle_atom_site_label_1
_geom_angle_atom_site_label_2
_geom_angle_atom_site_label_3
_geom_angle
_geom_angle_site_symmetry_1
_geom_angle_site_symmetry_3
_geom_angle_publ_flag
C6 C1 C2 121.77(13) . . ?
F1 C1 C2 118.81(13) . . ?
F1 C1 C6 119.41(13) . . ?
C1 C2 C3 117.17(13) . . ?
O1 C2 C1 124.78(12) . . ?
O1 C2 C3 118.05(13) . . ?
C4 C3 C2 121.40(13) . . ?
F3 C3 C2 119.53(12) . . ?
F3 C3 C4 119.05(12) . . ?
C3 C4 C5 120.39(13) . . ?
F4 C4 C3 120.13(14) . . ?
F4 C4 C5 119.48(13) . . ?
C6 C5 C4 119.28(13) . . ?
F5 C5 C4 120.37(13) . . ?
F5 C5 C6 120.35(14) . . ?
C5 C6 C1 119.98(14) . . ?
F6 C6 C1 119.94(13) . . ?
F6 C6 C5 120.06(13) . . ?
C2 O1 H1 114.2(16) . . ?
C8 C7 H7 119.8 . . ?
C12 C7 H7 119.8 . . ?
C12 C7 C8 120.30(15) . . ?
C7 C8 H8 120.6 . . ?
C9 C8 C7 118.79(15) . . ?
C9 C8 H8 120.6 . . ?
C8 C9 H9 119.3 . . ?
C8 C9 C10 121.31(14) . . ?
C10 C9 H9 119.3 . . ?
C9 C10 H10 120.1 . . ?
C11 C10 C9 119.85(15) . . ?
C11 C10 H10 120.1 . . ?
C10 C11 H11 120.3 . . ?
C10 C11 C12 119.35(15) . . ?
C12 C11 H11 120.3 . . ?
C7 C12 C11 120.39(13) . . ?
C7 C12 C13 118.49(14) . . ?
C11 C12 C13 121.11(14) . . ?
C12 C13 H13 117.1 . . ?
O2 C13 C12 125.76(15) . . ?
O2 C13 H13 117.1 . . ?

loop_
_geom_bond_atom_site_label_1
_geom_bond_atom_site_label_2
_geom_bond_distance
_geom_bond_site_symmetry_2
_geom_bond_publ_flag
C1 C2 1.384(2) . ?
C1 C6 1.380(2) . ?
C1 F1 1.3456(16) . ?
C2 C3 1.3922(18) . ?
C2 O1 1.3471(17) . ?
C3 C4 1.374(2) . ?
C3 F3 1.3391(16) . ?
C4 C5 1.378(2) . ?
C4 F4 1.3423(15) . ?
C5 C6 1.377(2) . ?
C5 F5 1.3404(16) . ?
C6 F6 1.3390(17) . ?
O1 H1 0.83(2) . ?
C7 H7 0.9300 . ?
C7 C8 1.388(2) . ?
C7 C12 1.386(2) . ?
C8 H8 0.9300 . ?
C8 C9 1.380(3) . ?
C9 H9 0.9300 . ?
C9 C10 1.383(3) . ?
C10 H10 0.9300 . ?
C10 C11 1.383(2) . ?
C11 H11 0.9300 . ?
C11 C12 1.388(2) . ?
C12 C13 1.469(2) . ?
C13 H13 0.9300 . ?
C13 O2 1.202(2) . ?

loop_
_geom_hbond_atom_site_label_D
_geom_hbond_atom_site_label_H
_geom_hbond_atom_site_label_A
_geom_hbond_distance_DH
_geom_hbond_distance_HA
_geom_hbond_distance_DA
_geom_hbond_angle_DHA
_geom_hbond_site_symmetry_A
O1 H1 O2 0.83(2) 1.86(2) 2.6482(15) 159(2) 2_566

loop_
_geom_torsion_atom_site_label_1
_geom_torsion_atom_site_label_2
_geom_torsion_atom_site_label_3
_geom_torsion_atom_site_label_4
_geom_torsion
_geom_torsion_site_symmetry_1
_geom_torsion_site_symmetry_2
_geom_torsion_site_symmetry_3
_geom_torsion_site_symmetry_4
_geom_torsion_publ_flag
C1 C2 C3 C4 -0.9(2) . . . . ?
C1 C2 C3 F3 -179.19(12) . . . . ?
C2 C1 C6 C5 -0.5(2) . . . . ?
C2 C1 C6 F6 -178.90(12) . . . . ?
C2 C3 C4 C5 0.9(2) . . . . ?
C2 C3 C4 F4 -178.87(12) . . . . ?
C3 C4 C5 C6 -0.7(2) . . . . ?
C3 C4 C5 F5 179.04(12) . . . . ?
C4 C5 C6 C1 0.4(2) . . . . ?
C4 C5 C6 F6 178.86(12) . . . . ?
C6 C1 C2 C3 0.7(2) . . . . ?
C6 C1 C2 O1 -178.75(13) . . . . ?
F1 C1 C2 C3 -178.84(12) . . . . ?
F1 C1 C2 O1 1.7(2) . . . . ?
F1 C1 C6 C5 179.07(12) . . . . ?
F1 C1 C6 F6 0.6(2) . . . . ?
F3 C3 C4 C5 179.20(12) . . . . ?
F3 C3 C4 F4 -0.6(2) . . . . ?
F4 C4 C5 C6 179.14(12) . . . . ?
F4 C4 C5 F5 -1.2(2) . . . . ?
F5 C5 C6 C1 -179.28(12) . . . . ?
F5 C5 C6 F6 -0.8(2) . . . . ?
O1 C2 C3 C4 178.56(12) . . . . ?
O1 C2 C3 F3 0.3(2) . . . . ?
C7 C8 C9 C10 0.6(2) . . . . ?
C7 C12 C13 O2 175.75(15) . . . . ?
C8 C7 C12 C11 0.9(2) . . . . ?
C8 C7 C12 C13 -178.20(13) . . . . ?
C8 C9 C10 C11 -0.3(3) . . . . ?
C9 C10 C11 C12 0.3(2) . . . . ?
C10 C11 C12 C7 -0.6(2) . . . . ?
C10 C11 C12 C13 178.46(13) . . . . ?
C11 C12 C13 O2 -3.3(2) . . . . ?
C12 C7 C8 C9 -0.8(2) . . . . ?
